data_4506985
loop_
_publ_author_name
'Stevenson, Kristina A.'
'Melan, Caroline F. C.'
'Fleischel, Olivier'
'Wang, Ruiyao'
'Petitjean, Anne'

_publ_section_title
;
 Solid-State Self-Assembly of Triazolylpyridine-Based Helicates and
 Mesocate: Control of the Metal--Metal Distances
;
_journal_issue 11
_journal_name_full 'Crystal Growth &amp; Design'
_journal_page_first 5169
_journal_paper_doi 10.1021/cg301197w
_journal_volume 12
_journal_year 2012
_chemical_formula_sum 'C67 H66 B4 F16 Fe2 N28 O4'
_chemical_formula_weight 1786.42
_chemical_name_systematic
; 
 ? 
;
_space_group_IT_number 167
_symmetry_cell_setting hexagonal
_symmetry_space_group_name_Hall '-R 3 2"c'
_symmetry_space_group_name_H-M 'R -3 c :H'
_atom_sites_solution_hydrogens geom
_atom_sites_solution_primary direct
_atom_sites_solution_secondary difmap
_audit_creation_method SHELXL-97
_cell_angle_alpha 90.00
_cell_angle_beta 90.00
_cell_angle_gamma 120.00
_cell_formula_units_Z 6
_cell_length_a 14.553(3)
_cell_length_b 14.553(3)
_cell_length_c 68.745(16)
_cell_measurement_reflns_used 1581
_cell_measurement_temperature 180(2)
_cell_measurement_theta_max 20.16
_cell_measurement_theta_min 2.80
_cell_volume 12609(5)
_computing_cell_refinement 'Bruker SAINT'
_computing_data_collection 'Bruker APEX2'
_computing_data_reduction 'Bruker SAINT'
_computing_molecular_graphics 'Bruker SHELXTL'
_computing_publication_material 'Bruker SHELXTL'
_computing_structure_refinement 'SHELXL-97 (Sheldrick, 2008)'
_computing_structure_solution 'SHELXS-97 (Sheldrick, 2008)'
_diffrn_ambient_temperature 180(2)
_diffrn_measured_fraction_theta_full 1.000
_diffrn_measured_fraction_theta_max 1.000
_diffrn_measurement_device_type 'Bruker APEX-II CCD'
_diffrn_measurement_method '\f and \w scans'
_diffrn_radiation_monochromator graphite
_diffrn_radiation_source 'fine-focus sealed tube'
_diffrn_radiation_type MoK\a
_diffrn_radiation_wavelength 0.71073
_diffrn_reflns_av_R_equivalents 0.0624
_diffrn_reflns_av_sigmaI/netI 0.0550
_diffrn_reflns_limit_h_max 14
_diffrn_reflns_limit_h_min -17
_diffrn_reflns_limit_k_max 17
_diffrn_reflns_limit_k_min -13
_diffrn_reflns_limit_l_max 84
_diffrn_reflns_limit_l_min -34
_diffrn_reflns_number 12493
_diffrn_reflns_theta_full 25.99
_diffrn_reflns_theta_max 25.99
_diffrn_reflns_theta_min 1.72
_exptl_absorpt_coefficient_mu 0.444
_exptl_absorpt_correction_T_max 0.9739
_exptl_absorpt_correction_T_min 0.9364
_exptl_absorpt_correction_type multi-scan
_exptl_crystal_colour pink
_exptl_crystal_density_diffrn 1.412
_exptl_crystal_density_method 'not measured'
_exptl_crystal_description block
_exptl_crystal_F_000 5472
_exptl_crystal_size_max 0.15
_exptl_crystal_size_mid 0.10
_exptl_crystal_size_min 0.06
_platon_squeeze_details
;
Difference electron density maps revealed the presence 
of disordered BF4- anions along with disordered lattice 
solvate CH3CN and water molecules, which were ultimately 
modeled through the use of the SQUEEZE subroutine of the 
PLATON software suite. PLATON Reference: P. v.d. Sluis & A.L. Spek. 
Acta Cryst. (1990), A46, 194. One solvent/anion accessible 
void per lattice were found, comprising a total volume 
of 4815 A3 and contributing a total of 1759 electrons. The 
void was thus assigned to 24 disordered BF4- anions, 24 water, 
and 24 chloroform, which contribute a total of 1776 electrons, 
and occupy about 4320 &#x00C5;3 in space. The larger volume and 
the smaller of the number of the electrons of the void 
may be a result of the disorder. The contributions have 
been included in all derived crystal quantities.
;
_refine_diff_density_max 0.358
_refine_diff_density_min -0.347
_refine_diff_density_rms 0.045
_refine_ls_extinction_method none
_refine_ls_goodness_of_fit_ref 1.031
_refine_ls_hydrogen_treatment constr
_refine_ls_matrix_type full
_refine_ls_number_parameters 139
_refine_ls_number_reflns 2757
_refine_ls_number_restraints 0
_refine_ls_restrained_S_all 1.031
_refine_ls_R_factor_all 0.0682
_refine_ls_R_factor_gt 0.0459
_refine_ls_shift/su_max 0.000
_refine_ls_shift/su_mean 0.000
_refine_ls_structure_factor_coef Fsqd
_refine_ls_weighting_details 'calc w=1/[\s^2^(Fo^2^)+(0.0588P)^2^+0.0000P] where P=(Fo^2^+2Fc^2^)/3'
_refine_ls_weighting_scheme calc
_refine_ls_wR_factor_gt 0.1201
_refine_ls_wR_factor_ref 0.1268
_reflns_number_gt 1827
_reflns_number_total 2757
_reflns_threshold_expression >2sigma(I)
_cod_data_source_file cg301197w_si_003.cif
_cod_data_source_block ap26a
_cod_original_cell_volume 12608(5)
_cod_original_sg_symbol_H-M R-3c
_cod_database_code 4506985

loop_
_symmetry_equiv_pos_as_xyz
'x, y, z'
'-y, x-y, z'
'-x+y, -x, z'
'y, x, -z+1/2'
'x-y, -y, -z+1/2'
'-x, -x+y, -z+1/2'
'x+2/3, y+1/3, z+1/3'
'-y+2/3, x-y+1/3, z+1/3'
'-x+y+2/3, -x+1/3, z+1/3'
'y+2/3, x+1/3, -z+5/6'
'x-y+2/3, -y+1/3, -z+5/6'
'-x+2/3, -x+y+1/3, -z+5/6'
'x+1/3, y+2/3, z+2/3'
'-y+1/3, x-y+2/3, z+2/3'
'-x+y+1/3, -x+2/3, z+2/3'
'y+1/3, x+2/3, -z+7/6'
'x-y+1/3, -y+2/3, -z+7/6'
'-x+1/3, -x+y+2/3, -z+7/6'
'-x, -y, -z'
'y, -x+y, -z'
'x-y, x, -z'
'-y, -x, z-1/2'
'-x+y, y, z-1/2'
'x, x-y, z-1/2'
'-x+2/3, -y+1/3, -z+1/3'
'y+2/3, -x+y+1/3, -z+1/3'
'x-y+2/3, x+1/3, -z+1/3'
'-y+2/3, -x+1/3, z-1/6'
'-x+y+2/3, y+1/3, z-1/6'
'x+2/3, x-y+1/3, z-1/6'
'-x+1/3, -y+2/3, -z+2/3'
'y+1/3, -x+y+2/3, -z+2/3'
'x-y+1/3, x+2/3, -z+2/3'
'-y+1/3, -x+2/3, z+1/6'
'-x+y+1/3, y+2/3, z+1/6'
'x+1/3, x-y+2/3, z+1/6'

loop_
_atom_site_label
_atom_site_type_symbol
_atom_site_fract_x
_atom_site_fract_y
_atom_site_fract_z
_atom_site_U_iso_or_equiv
_atom_site_adp_type
_atom_site_occupancy
_atom_site_symmetry_multiplicity
_atom_site_calc_flag
_atom_site_refinement_flags
Fe1 Fe 0.6667 0.3333 0.000482(8) 0.0347(2) Uani 1 3 d S
N1 N 0.59790(16) 0.20074(16) -0.01543(3) 0.0378(5) Uani 1 1 d .
N2 N 0.53739(16) 0.25274(16) 0.01539(3) 0.0360(5) Uani 1 1 d .
N3 N 0.49976(16) 0.27047(17) 0.03177(3) 0.0404(5) Uani 1 1 d .
N4 N 0.40434(16) 0.18211(17) 0.03440(3) 0.0422(5) Uani 1 1 d .
C1 C 0.6353(2) 0.1789(2) -0.03152(4) 0.0481(7) Uani 1 1 d .
H1A H 0.7047 0.2296 -0.0357 0.058 Uiso 1 1 calc R
C2 C 0.5805(2) 0.0892(2) -0.04215(4) 0.0526(7) Uani 1 1 d .
H2A H 0.6108 0.0782 -0.0535 0.063 Uiso 1 1 calc R
C3 C 0.4792(3) 0.0137(2) -0.03617(4) 0.0565(8) Uani 1 1 d .
H3A H 0.4387 -0.0495 -0.0435 0.068 Uiso 1 1 calc R
C4 C 0.4386(2) 0.0319(2) -0.01950(4) 0.0488(7) Uani 1 1 d .
H4A H 0.3701 -0.0190 -0.0149 0.059 Uiso 1 1 calc R
C6 C 0.4663(2) 0.15575(19) 0.00809(3) 0.0385(6) Uani 1 1 d .
C5 C 0.4991(2) 0.12562(19) -0.00952(3) 0.0385(6) Uani 1 1 d .
C7 C 0.3809(2) 0.1110(2) 0.02020(4) 0.0441(6) Uani 1 1 d .
H7A H 0.3183 0.0439 0.0188 0.053 Uiso 1 1 calc R
C8 C 0.3457(2) 0.1707(2) 0.05256(4) 0.0522(7) Uani 1 1 d .
H8A H 0.2691 0.1211 0.0504 0.063 Uiso 1 1 calc R
H8B H 0.3549 0.2403 0.0564 0.063 Uiso 1 1 calc R
C9 C 0.3859(2) 0.1290(2) 0.06860(3) 0.0469(7) Uani 1 1 d .
C10 C 0.4849(3) 0.1900(3) 0.07611(5) 0.0931(14) Uani 1 1 d .
H10A H 0.5285 0.2602 0.0714 0.112 Uiso 1 1 calc R
C11 C 0.3245(2) 0.0292(2) 0.07596(4) 0.0435(6) Uani 1 1 d .
H11A H 0.2551 -0.0149 0.0710 0.052 Uiso 1 1 calc R

loop_
_atom_site_aniso_label
_atom_site_aniso_U_11
_atom_site_aniso_U_22
_atom_site_aniso_U_33
_atom_site_aniso_U_23
_atom_site_aniso_U_13
_atom_site_aniso_U_12
Fe1 0.0369(3) 0.0369(3) 0.0303(3) 0.000 0.000 0.01846(13)
N1 0.0399(12) 0.0414(12) 0.0328(11) -0.0013(9) -0.0016(10) 0.0208(10)
N2 0.0387(11) 0.0395(12) 0.0300(10) 0.0002(9) -0.0020(9) 0.0197(10)
N3 0.0439(13) 0.0506(13) 0.0310(11) 0.0048(9) 0.0033(9) 0.0269(11)
N4 0.0366(12) 0.0504(13) 0.0351(11) 0.0065(10) 0.0041(9) 0.0185(11)
C1 0.0509(17) 0.0521(17) 0.0421(15) -0.0057(13) 0.0048(13) 0.0263(14)
C2 0.068(2) 0.0528(18) 0.0433(15) -0.0127(14) -0.0009(14) 0.0350(16)
C3 0.068(2) 0.0452(17) 0.0521(17) -0.0135(14) -0.0096(15) 0.0254(16)
C4 0.0519(17) 0.0402(15) 0.0453(15) -0.0037(13) -0.0060(13) 0.0163(13)
C6 0.0396(14) 0.0370(14) 0.0343(13) 0.0013(11) -0.0042(11) 0.0157(12)
C5 0.0447(15) 0.0339(13) 0.0355(13) 0.0023(11) -0.0035(11) 0.0187(12)
C7 0.0373(15) 0.0440(15) 0.0410(14) 0.0010(12) -0.0006(12) 0.0127(13)
C8 0.0499(16) 0.0626(19) 0.0402(14) 0.0105(14) 0.0105(12) 0.0253(15)
C9 0.0519(17) 0.0523(17) 0.0301(13) 0.0038(12) 0.0036(12) 0.0213(14)
C10 0.077(2) 0.071(2) 0.065(2) 0.0367(18) -0.0229(19) -0.0121(19)
C11 0.0409(15) 0.0534(16) 0.0381(14) -0.0068(12) 0.0041(11) 0.0251(13)

loop_
_atom_type_symbol
_atom_type_description
_atom_type_scat_dispersion_real
_atom_type_scat_dispersion_imag
_atom_type_scat_source
C C 0.0033 0.0016 'International Tables Vol C Tables 4.2.6.8 and 6.1.1.4'
H H 0.0000 0.0000 'International Tables Vol C Tables 4.2.6.8 and 6.1.1.4'
B B 0.0013 0.0007 'International Tables Vol C Tables 4.2.6.8 and 6.1.1.4'
F F 0.0171 0.0103 'International Tables Vol C Tables 4.2.6.8 and 6.1.1.4'
N N 0.0061 0.0033 'International Tables Vol C Tables 4.2.6.8 and 6.1.1.4'
Fe Fe 0.3463 0.8444 'International Tables Vol C Tables 4.2.6.8 and 6.1.1.4'
O O 0.0106 0.0060 'International Tables Vol C Tables 4.2.6.8 and 6.1.1.4'

loop_
_geom_angle_atom_site_label_1
_geom_angle_atom_site_label_2
_geom_angle_atom_site_label_3
_geom_angle
_geom_angle_site_symmetry_1
_geom_angle_site_symmetry_3
N2 Fe1 N2 94.63(8) . 2_655
N2 Fe1 N2 94.63(8) . 3_665
N2 Fe1 N2 94.62(8) 2_655 3_665
N2 Fe1 N1 80.75(8) . .
N2 Fe1 N1 92.24(8) 2_655 .
N2 Fe1 N1 172.02(8) 3_665 .
N2 Fe1 N1 172.02(8) . 2_655
N2 Fe1 N1 80.76(8) 2_655 2_655
N2 Fe1 N1 92.24(8) 3_665 2_655
N1 Fe1 N1 92.87(8) . 2_655
N2 Fe1 N1 92.24(8) . 3_665
N2 Fe1 N1 172.02(8) 2_655 3_665
N2 Fe1 N1 80.76(8) 3_665 3_665
N1 Fe1 N1 92.87(8) . 3_665
N1 Fe1 N1 92.87(8) 2_655 3_665
C1 N1 C5 116.6(2) . .
C1 N1 Fe1 127.92(18) . .
C5 N1 Fe1 115.45(15) . .
N3 N2 C6 109.9(2) . .
N3 N2 Fe1 134.27(17) . .
C6 N2 Fe1 115.87(16) . .
N2 N3 N4 104.8(2) . .
C7 N4 N3 112.4(2) . .
C7 N4 C8 128.5(2) . .
N3 N4 C8 118.8(2) . .
N1 C1 C2 124.1(3) . .
N1 C1 H1A 117.9 . .
C2 C1 H1A 117.9 . .
C1 C2 C3 118.9(3) . .
C1 C2 H2A 120.5 . .
C3 C2 H2A 120.5 . .
C4 C3 C2 118.8(3) . .
C4 C3 H3A 120.6 . .
C2 C3 H3A 120.6 . .
C3 C4 C5 118.8(3) . .
C3 C4 H4A 120.6 . .
C5 C4 H4A 120.6 . .
C7 C6 N2 108.0(2) . .
C7 C6 C5 136.7(2) . .
N2 C6 C5 115.3(2) . .
N1 C5 C4 122.7(2) . .
N1 C5 C6 112.5(2) . .
C4 C5 C6 124.8(2) . .
N4 C7 C6 105.0(2) . .
N4 C7 H7A 127.5 . .
C6 C7 H7A 127.5 . .
N4 C8 C9 110.2(2) . .
N4 C8 H8A 109.6 . .
C9 C8 H8A 109.6 . .
N4 C8 H8B 109.6 . .
C9 C8 H8B 109.6 . .
H8A C8 H8B 108.1 . .
C10 C9 C11 118.0(3) . .
C10 C9 C8 120.8(3) . .
C11 C9 C8 121.3(2) . .
C9 C10 C10 121.16(18) . 16_544
C9 C10 H10A 119.4 . .
C10 C10 H10A 119.4 16_544 .
C9 C11 C11 120.86(16) . 16_544
C9 C11 H11A 119.6 . .
C11 C11 H11A 119.6 16_544 .

loop_
_geom_bond_atom_site_label_1
_geom_bond_atom_site_label_2
_geom_bond_distance
_geom_bond_site_symmetry_2
Fe1 N2 1.939(2) .
Fe1 N2 1.939(2) 2_655
Fe1 N2 1.939(2) 3_665
Fe1 N1 1.998(2) .
Fe1 N1 1.998(2) 2_655
Fe1 N1 1.998(2) 3_665
N1 C1 1.339(3) .
N1 C5 1.362(3) .
N2 N3 1.332(3) .
N2 C6 1.362(3) .
N3 N4 1.352(3) .
N4 C7 1.337(3) .
N4 C8 1.474(3) .
C1 C2 1.354(4) .
C1 H1A 0.9500 .
C2 C3 1.389(4) .
C2 H2A 0.9500 .
C3 C4 1.375(4) .
C3 H3A 0.9500 .
C4 C5 1.380(3) .
C4 H4A 0.9500 .
C6 C7 1.361(3) .
C6 C5 1.447(3) .
C7 H7A 0.9500 .
C8 C9 1.510(4) .
C8 H8A 0.9900 .
C8 H8B 0.9900 .
C9 C10 1.361(4) .
C9 C11 1.366(4) .
C10 C10 1.388(6) 16_544
C10 H10A 0.9500 .
C11 C11 1.394(5) 16_544
C11 H11A 0.9500 .

loop_
_geom_torsion_atom_site_label_1
_geom_torsion_atom_site_label_2
_geom_torsion_atom_site_label_3
_geom_torsion_atom_site_label_4
_geom_torsion
_geom_torsion_site_symmetry_1
_geom_torsion_site_symmetry_4
N2 Fe1 N1 C1 -179.5(2) . .
N2 Fe1 N1 C1 -85.2(2) 2_655 .
N2 Fe1 N1 C1 125.4(6) 3_665 .
N1 Fe1 N1 C1 -4.4(2) 2_655 .
N1 Fe1 N1 C1 88.66(18) 3_665 .
N2 Fe1 N1 C5 3.36(16) . .
N2 Fe1 N1 C5 97.69(17) 2_655 .
N2 Fe1 N1 C5 -51.7(6) 3_665 .
N1 Fe1 N1 C5 178.54(17) 2_655 .
N1 Fe1 N1 C5 -88.4(2) 3_665 .
N2 Fe1 N2 N3 85.99(17) 2_655 .
N2 Fe1 N2 N3 -9.0(2) 3_665 .
N1 Fe1 N2 N3 177.5(2) . .
N1 Fe1 N2 N3 140.3(5) 2_655 .
N1 Fe1 N2 N3 -89.9(2) 3_665 .
N2 Fe1 N2 C6 -94.2(2) 2_655 .
N2 Fe1 N2 C6 170.77(17) 3_665 .
N1 Fe1 N2 C6 -2.68(16) . .
N1 Fe1 N2 C6 -39.9(6) 2_655 .
N1 Fe1 N2 C6 89.87(17) 3_665 .
C6 N2 N3 N4 0.3(2) . .
Fe1 N2 N3 N4 -179.90(16) . .
N2 N3 N4 C7 -0.8(3) . .
N2 N3 N4 C8 173.5(2) . .
C5 N1 C1 C2 1.3(4) . .
Fe1 N1 C1 C2 -175.7(2) . .
N1 C1 C2 C3 -0.5(4) . .
C1 C2 C3 C4 -0.8(4) . .
C2 C3 C4 C5 1.2(4) . .
N3 N2 C6 C7 0.3(3) . .
Fe1 N2 C6 C7 -179.59(17) . .
N3 N2 C6 C5 -178.48(19) . .
Fe1 N2 C6 C5 1.7(3) . .
C1 N1 C5 C4 -0.9(3) . .
Fe1 N1 C5 C4 176.5(2) . .
C1 N1 C5 C6 179.2(2) . .
Fe1 N1 C5 C6 -3.3(3) . .
C3 C4 C5 N1 -0.3(4) . .
C3 C4 C5 C6 179.5(2) . .
C7 C6 C5 N1 -177.1(3) . .
N2 C6 C5 N1 1.1(3) . .
C7 C6 C5 C4 3.0(5) . .
N2 C6 C5 C4 -178.7(2) . .
N3 N4 C7 C6 0.9(3) . .
C8 N4 C7 C6 -172.6(2) . .
N2 C6 C7 N4 -0.7(3) . .
C5 C6 C7 N4 177.6(3) . .
C7 N4 C8 C9 90.6(3) . .
N3 N4 C8 C9 -82.5(3) . .
N4 C8 C9 C10 68.7(4) . .
N4 C8 C9 C11 -111.1(3) . .
C11 C9 C10 C10 1.2(7) . 16_544
C8 C9 C10 C10 -178.5(5) . 16_544
C10 C9 C11 C11 -0.1(5) . 16_544
C8 C9 C11 C11 179.6(3) . 16_544

loop_
_platon_squeeze_void_nr
_platon_squeeze_void_average_x
_platon_squeeze_void_average_y
_platon_squeeze_void_average_z
_platon_squeeze_void_volume
_platon_squeeze_void_count_electrons
_platon_squeeze_void_content
1 -0.169 -0.121 0.000 4815 1759 ' '
